data_2106281
loop_
_publ_author_name
'Chidambaram, R.'
'Sequeira, A.'
'Garcia, A.'
'Linggoatmodjo, K.'
'Navarro, Q.O.'
'Srikanta, S.'
'Suh, I.-H.'
'Lin, S.B.'

_publ_section_title
;
 Neutron diffraction refinement of the crystal structure of potassium
 copper chloride dihydrate, K2 Cu Cl4 (H2 O)2
;
_journal_name_full 'Acta Crystallographica B (24,1968-38,1982)'
_journal_page_first 827
_journal_page_last 830
_journal_volume 26
_journal_year 1970
_chemical_formula_sum 'Cl4 Cu H4 K2 O2'
_chemical_name_systematic 'K2 Cu Cl4 (H2 O)2'
_space_group_IT_number 136
_symmetry_space_group_name_Hall '-P 4n 2n'
_symmetry_space_group_name_H-M 'P 42/m n m'
_cell_angle_alpha 90
_cell_angle_beta 90
_cell_angle_gamma 90
_cell_formula_units_Z 2
_cell_length_a 7.477
_cell_length_b 7.477
_cell_length_c 7.935
_cell_volume 443.610
_citation_journal_id_ASTM ACBCAR
_cod_data_source_file Chidambaram_ACBCAR_1970_1803.cif
_cod_data_source_block H4Cl4Cu1K2O2
_cod_original_cell_volume 443.6104
_cod_original_formula_sum 'H4 Cl4 Cu1 K2 O2'
_cod_database_code 2106281

loop_
_symmetry_equiv_pos_as_xyz
x,y,z
-y+1/2,x+1/2,z+1/2
-x,-y,z
y+1/2,-x+1/2,z+1/2
x+1/2,-y+1/2,-z+1/2
y,x,-z
-x+1/2,y+1/2,-z+1/2
-y,-x,-z
-x,-y,-z
y-1/2,-x-1/2,-z-1/2
x,y,-z
-y-1/2,x-1/2,-z-1/2
-x-1/2,y-1/2,z-1/2
-y,-x,z
x-1/2,-y-1/2,z-1/2
y,x,z

loop_
_atom_site_label
_atom_site_type_symbol
_atom_site_fract_x
_atom_site_fract_y
_atom_site_fract_z
_atom_site_occupancy
_atom_site_U_iso_or_equiv
Cu1 Cu+2 0 0 0 1 0.0
K1 K+1 0 0.5 0.25 1 0.0
O1 O-2 0 0 0.2484 1 0.0
H1 H+1 0.0739 0.0739 0.3178 1 0.0
Cl2 Cl-1 0.7262 -0.7262 0 1 0.0
Cl1 Cl-1 0.2161 0.2161 0 1 0.0
